data_4135227
loop_
_publ_author_name
'M\"unch, Annika'
'Knauer, Lena'
'Ott, Holger'
'Sindlinger, Christian'
'Herbst-Irmer, Regine'
'Strohmann, Carsten'
'Stalke, Dietmar'

_publ_section_title
;
 Insight into the Bonding and Aggregation of Alkyllithiums by Experimental
 Charge Density Studies and Energy Decomposition Analyses.
;
_journal_name_full 'Journal of the American Chemical Society'
_journal_paper_doi 10.1021/jacs.0c06035
_journal_year 2020
_chemical_formula_moiety 'C22 H44 Li2 N2'
_chemical_formula_sum 'C22 H44 Li2 N2'
_chemical_formula_weight 350.47
_space_group_crystal_system triclinic
_space_group_IT_number 2
_space_group_name_Hall '-P 1'
_space_group_name_H-M_alt 'P -1'
_audit_conform_dict_location ftp://ftp.iucr.org/pub/cif_core.dic
_audit_conform_dict_name cif_core.dic
_audit_conform_dict_version 2.3
_audit_creation_date '20-Jan-01 T15:23:48-00:00'
_audit_creation_method 'XD routine XDCIF'
_cell_angle_alpha 114.52(3)
_cell_angle_beta 95.98(2)
_cell_angle_gamma 91.19(2)
_cell_formula_units_Z 2
_cell_length_a 8.389(2)
_cell_length_b 11.624(2)
_cell_length_c 13.213(3)
_cell_measurement_reflns_used 8785
_cell_measurement_temperature 100(2)
_cell_measurement_theta_max 52.062
_cell_measurement_theta_min 2.4475
_cell_volume 1163.0(5)
_computing_molecular_graphics 'Volkov et al, (2006)'
_computing_publication_material 'Volkov et al, (2006)'
_computing_structure_refinement 'Volkov et al, (2006)'
_diffrn_ambient_temperature 100(2)
_diffrn_measured_fraction_theta_full 1.000
_diffrn_measured_fraction_theta_max 0.997
_diffrn_measurement_device_type 'Bruker Smart APEX II Quazar'
_diffrn_measurement_method 'omega scans'
_diffrn_radiation_type MoK\a
_diffrn_radiation_wavelength 0.71073
_diffrn_reflns_av_R_equivalents 0.0294
_diffrn_reflns_av_unetI/netI 0.0116
_diffrn_reflns_Laue_measured_fraction_full 1.000
_diffrn_reflns_Laue_measured_fraction_max 0.997
_diffrn_reflns_limit_h_max 18
_diffrn_reflns_limit_h_min -18
_diffrn_reflns_limit_k_max 25
_diffrn_reflns_limit_k_min -25
_diffrn_reflns_limit_l_max 29
_diffrn_reflns_limit_l_min -29
_diffrn_reflns_number 305156
_diffrn_reflns_point_group_measured_fraction_full 1.000
_diffrn_reflns_point_group_measured_fraction_max 0.997
_diffrn_reflns_theta_full 25.242
_diffrn_reflns_theta_max 52.174
_diffrn_reflns_theta_min 1.707
_diffrn_source 'INCOATEC Microsource'
_exptl_absorpt_correction_T_max 0.7503
_exptl_absorpt_correction_T_min 0.6846
_exptl_absorpt_correction_type multi-scan
_exptl_absorpt_process_details
;
 SADABS 2016/2: Krause, L., Herbst-Irmer, R., Sheldrick G.M. & Stalke D.,
 J. Appl. Cryst. 48 (2015) 3-10
;
_exptl_crystal_colour colorless
_exptl_crystal_density_diffrn 1.001
_exptl_crystal_description needle
_exptl_crystal_F_000 392
_exptl_crystal_size_max 0.430
_exptl_crystal_size_mid 0.291
_exptl_crystal_size_min 0.132
_refine_diff_density_max 0.119
_refine_diff_density_min -0.119
_refine_diff_density_rms 0.018
_refine_ls_extinction_method none
_refine_ls_goodness_of_fit_ref 1.817
_refine_ls_matrix_type full
_refine_ls_number_parameters 775
_refine_ls_number_reflns 25152
_refine_ls_number_restraints 0
_refine_ls_R_factor_all 0.022
_refine_ls_R_factor_gt 0.022
_refine_ls_shift/su_max 0.00027
_refine_ls_structure_factor_coef Fsqd
_refine_ls_weighting_details
;
        calc w2 = 1/[s^2^(Fo^2^)]
;
_refine_ls_weighting_scheme calc
_refine_ls_wR_factor_ref 0.017
_reflns_number_gt 21738
_reflns_number_total 26659
_reflns_threshold_expression 'I > 2\s(I)'
_cod_data_source_file ja0c06035_si_003.cif
_cod_data_source_block Ik1
_cod_database_code 4135227

loop_
_space_group_symop_id
_space_group_symop_operation_xyz
1 +X,+Y,+Z
2 -X,-Y,-Z

loop_
_atom_local_axes_atom_label
_atom_local_axes_atom0
_atom_local_axes_ax1
_atom_local_axes_atom1
_atom_local_axes_atom2
_atom_local_axes_ax2
N(1) LI(1) Z N(1) C(9) Y
N(2) LI(2) -Z N(2) C(16) Y
C(1) DUM1 Z C(1) C(3) Y
C(2) C(1) Z C(2) H(2C) Y
C(3) C(1) Z C(3) H(3B) Y
C(4) C(1) Z C(4) H(4B) Y
C(5) DUM1 -Z C(5) C(7) Y
C(6) C(5) -Z C(6) H(6B) Y
C(7) C(5) -Z C(7) H(7B) Y
C(8) C(5) -Z C(8) H(8B) Y
C(9) N(1) X C(9) C(10) Y
C(10) C(9) X C(10) C(15) Y
C(11) N(1) X C(11) C(12) Y
C(12) C(11) X C(12) C(15) Y
C(13) N(1) X C(13) C(14) Y
C(14) C(13) X C(14) C(15) Y
C(15) N(1) Z C(15) C(12) Y
C(16) N(2) -X C(16) C(17) Y
C(17) C(16) -X C(17) C(22) Y
C(18) N(2) -X C(18) C(19) Y
C(19) C(18) -X C(19) C(22) Y
C(20) N(2) -X C(20) C(21) Y
C(21) C(20) -X C(21) C(22) Y
C(22) N(2) -Z C(22) C(19) Y
LI(1) N(1) X LI(1) LI(2) Y
LI(2) N(2) -X LI(2) LI(1) Y
H(2A) C(2) Z H(2A) H(2B) Y
H(2B) C(2) Z H(2B) H(2C) Y
H(2C) C(2) Z H(2C) H(2B) Y
H(3A) C(3) Z H(3A) H(3B) Y
H(3B) C(3) Z H(3B) H(3A) Y
H(3C) C(3) Z H(3C) H(3A) Y
H(4A) C(4) Z H(4A) H(4C) Y
H(4B) C(4) Z H(4B) H(4C) Y
H(4C) C(4) Z H(4C) H(4A) Y
H(6A) C(6) Z H(6A) H(6B) Y
H(6B) C(6) Z H(6B) H(6A) Y
H(6C) C(6) Z H(6C) H(6A) Y
H(7A) C(7) Z H(7A) H(7C) Y
H(7B) C(7) Z H(7B) H(7C) Y
H(7C) C(7) Z H(7C) H(7B) Y
H(8A) C(8) Z H(8A) H(8C) Y
H(8B) C(8) Z H(8B) H(8C) Y
H(8C) C(8) Z H(8C) H(8B) Y
H(9A) C(9) Z H(9A) H(9B) Y
H(9B) C(9) Z H(9B) H(9A) Y
H(10A) C(10) Z H(10A) H(10B) Y
H(10B) C(10) Z H(10B) H(10A) Y
H(11A) C(11) Z H(11A) H(11B) Y
H(11B) C(11) Z H(11B) H(11A) Y
H(12A) C(12) Z H(12A) H(12B) Y
H(12B) C(12) Z H(12B) H(12A) Y
H(13A) C(13) Z H(13A) H(13B) Y
H(13B) C(13) Z H(13B) H(13A) Y
H(14A) C(14) Z H(14A) H(14B) Y
H(14B) C(14) Z H(14B) H(14A) Y
H(15) C(15) Z H(15) C(12) Y
H(16A) C(16) Z H(16A) H(16B) Y
H(16B) C(16) Z H(16B) H(16A) Y
H(17A) C(17) Z H(17A) H(17B) Y
H(17B) C(17) Z H(17B) H(17A) Y
H(18A) C(18) Z H(18A) H(18B) Y
H(18B) C(18) Z H(18B) H(18A) Y
H(19A) C(19) Z H(19A) H(19B) Y
H(19B) C(19) Z H(19B) H(19A) Y
H(20A) C(20) Z H(20A) H(20B) Y
H(20B) C(20) Z H(20B) H(20A) Y
H(21A) C(21) Z H(21A) H(21B) Y
H(21B) C(21) Z H(21B) H(21A) Y
H(22) C(22) Z H(22) C(19) Y

loop_
_atom_rho_multipole_atom_label
_atom_rho_multipole_coeff_Pv
_atom_rho_multipole_coeff_P00
_atom_rho_multipole_coeff_P11
_atom_rho_multipole_coeff_P1-1
_atom_rho_multipole_coeff_P10
_atom_rho_multipole_coeff_P20
_atom_rho_multipole_coeff_P21
_atom_rho_multipole_coeff_P2-1
_atom_rho_multipole_coeff_P22
_atom_rho_multipole_coeff_P2-2
_atom_rho_multipole_coeff_P30
_atom_rho_multipole_coeff_P31
_atom_rho_multipole_coeff_P3-1
_atom_rho_multipole_coeff_P32
_atom_rho_multipole_coeff_P3-2
_atom_rho_multipole_coeff_P33
_atom_rho_multipole_coeff_P3-3
_atom_rho_multipole_coeff_P40
_atom_rho_multipole_coeff_P41
_atom_rho_multipole_coeff_P4-1
_atom_rho_multipole_coeff_P42
_atom_rho_multipole_coeff_P4-2
_atom_rho_multipole_coeff_P43
_atom_rho_multipole_coeff_P4-3
_atom_rho_multipole_coeff_P44
_atom_rho_multipole_coeff_P4-4
_atom_rho_multipole_kappa
_atom_rho_multipole_kappa_prime0
_atom_rho_multipole_kappa_prime1
_atom_rho_multipole_kappa_prime2
_atom_rho_multipole_kappa_prime3
_atom_rho_multipole_kappa_prime4
_atom_rho_multipole_radial_slater_n0
_atom_rho_multipole_radial_slater_zeta0
_atom_rho_multipole_radial_slater_n1
_atom_rho_multipole_radial_slater_zeta1
_atom_rho_multipole_radial_slater_n2
_atom_rho_multipole_radial_slater_zeta2
_atom_rho_multipole_radial_slater_n3
_atom_rho_multipole_radial_slater_zeta3
_atom_rho_multipole_radial_slater_n4
_atom_rho_multipole_radial_slater_zeta4
N(1) 5.158(13) 0 0 0 0.150(3) 0.113(2) 0 0 0 0 0.126(2) 0 0 0 0 0 -0.170(3) 0.002(2) 0 0 0 0 0 0.063(3) 0 0 0.9844(9) 0.850625 0.850625 0.850625 0.850625 0.850625 2 3.83936 2 3.83936 2 3.83936 3 3.83936 4 3.83936
N(2) 5.1576 0 0 0 0.1497 0.1128 0 0 0 0 0.1257 0 0 0 0 0 -0.1704 0.0018 0 0 0 0 0 0.063 0 0 0.9844(9) 0.850625 0.850625 0.850625 0.850625 0.850625 2 3.83936 2 3.83936 2 3.83936 3 3.83936 4 3.83936
C(1) 4.778(18) 0 0 0.014(2) 0.149(3) 0.101(2) 0 0.016(2) 0.0013(18) 0 0.208(3) 0 0.136(3) 0.097(2) 0 0 -0.301(4) 0.001(3) 0 -0.035(3) -0.053(3) 0 0 0.161(4) -0.070(3) 0 0.9238(11) 0.822791 0.822791 0.822791 0.822791 0.822791 2 3.1762 2 3.1762 2 3.1762 3 3.1762 4 3.1762
C(2) 3.79(3) 0 0 0.0035(18) -0.019(5) 0.039(2) 0 -0.0050(12) -0.0034(14) 0 0.229(3) 0 0.0012(14) -0.0040(16) 0 0 -0.149(3) 0.0085(19) 0 0.0021(17) 0.0016(17) 0 0 0.076(2) 0.0001(17) 0 0.9818(19) 0.933824 0.933824 0.933824 0.933824 0.933824 2 3.1762 2 3.1762 2 3.1762 3 3.1762 4 3.1762
C(3) 3.7901 0 0 0.0035 -0.0185 0.0386 0 -0.005 -0.0034 0 0.2293 0 0.0012 -0.004 0 0 -0.1488 0.0085 0 0.0021 0.0016 0 0 0.0756 0.0001 0 0.9818(19) 0.933824 0.933824 0.933824 0.933824 0.933824 2 3.1762 2 3.1762 2 3.1762 3 3.1762 4 3.1762
C(4) 3.7901 0 0 0.0035 -0.0185 0.0386 0 -0.005 -0.0034 0 0.2293 0 0.0012 -0.004 0 0 -0.1488 0.0085 0 0.0021 0.0016 0 0 0.0756 0.0001 0 0.9818(19) 0.933824 0.933824 0.933824 0.933824 0.933824 2 3.1762 2 3.1762 2 3.1762 3 3.1762 4 3.1762
C(5) 4.7779 0 0 0.0144 0.1487 0.1013 0 0.0157 0.0013 0 0.2079 0 0.1358 0.0967 0 0 -0.3011 0.0007 0 -0.0354 -0.0529 0 0 0.1605 -0.0696 0 0.9238(11) 0.822791 0.822791 0.822791 0.822791 0.822791 2 3.1762 2 3.1762 2 3.1762 3 3.1762 4 3.1762
C(6) 3.7901 0 0 0.0035 -0.0185 0.0386 0 -0.005 -0.0034 0 0.2293 0 0.0012 -0.004 0 0 -0.1488 0.0085 0 0.0021 0.0016 0 0 0.0756 0.0001 0 0.9818(19) 0.933824 0.933824 0.933824 0.933824 0.933824 2 3.1762 2 3.1762 2 3.1762 3 3.1762 4 3.1762
C(7) 3.7901 0 0 0.0035 -0.0185 0.0386 0 -0.005 -0.0034 0 0.2293 0 0.0012 -0.004 0 0 -0.1488 0.0085 0 0.0021 0.0016 0 0 0.0756 0.0001 0 0.9818(19) 0.933824 0.933824 0.933824 0.933824 0.933824 2 3.1762 2 3.1762 2 3.1762 3 3.1762 4 3.1762
C(8) 3.7901 0 0 0.0035 -0.0185 0.0386 0 -0.005 -0.0034 0 0.2293 0 0.0012 -0.004 0 0 -0.1488 0.0085 0 0.0021 0.0016 0 0 0.0756 0.0001 0 0.9818(19) 0.933824 0.933824 0.933824 0.933824 0.933824 2 3.1762 2 3.1762 2 3.1762 3 3.1762 4 3.1762
C(9) 3.92(2) 0 -0.012(3) 0.006(4) 0 -0.017(3) 0 0 -0.036(2) 0.015(2) 0 -0.155(2) -0.226(3) 0 0 0.258(2) -0.0333(18) 0.040(2) 0 0 -0.0456(19) 0.089(2) 0 0 0.0478(19) 0.033(2) 0.9720(15) 0.893806 0.893806 0.893806 0.893806 0.893806 2 3.1762 2 3.1762 2 3.1762 3 3.1762 4 3.1762
C(10) 3.88(2) 0 -0.013(4) -0.018(5) 0 -0.049(3) 0 0 -0.010(2) 0.022(2) 0 -0.146(3) -0.198(3) 0 0 0.218(3) -0.067(2) 0.022(3) 0 0 -0.042(2) 0.089(2) 0 0 0.042(2) 0.025(2) 0.9763(17) 0.900357 0.900357 0.900357 0.900357 0.900357 2 3.1762 2 3.1762 2 3.1762 3 3.1762 4 3.1762
C(11) 3.9242 0 -0.0122 0.0056 0 -0.0174 0 0 -0.036 0.0151 0 -0.155 -0.2259 0 0 0.2576 -0.0333 0.0399 0 0 -0.0456 0.0894 0 0 0.0478 0.0328 0.9720(15) 0.893806 0.893806 0.893806 0.893806 0.893806 2 3.1762 2 3.1762 2 3.1762 3 3.1762 4 3.1762
C(12) 3.8781 0 -0.0127 -0.0176 0 -0.0486 0 0 -0.0102 0.0221 0 -0.1456 -0.1979 0 0 0.2184 -0.067 0.0215 0 0 -0.0417 0.089 0 0 0.0421 0.0254 0.9763(17) 0.900357 0.900357 0.900357 0.900357 0.900357 2 3.1762 2 3.1762 2 3.1762 3 3.1762 4 3.1762
C(13) 3.9242 0 -0.0122 0.0056 0 -0.0174 0 0 -0.036 0.0151 0 -0.155 -0.2259 0 0 0.2576 -0.0333 0.0399 0 0 -0.0456 0.0894 0 0 0.0478 0.0328 0.9720(15) 0.893806 0.893806 0.893806 0.893806 0.893806 2 3.1762 2 3.1762 2 3.1762 3 3.1762 4 3.1762
C(14) 3.8781 0 -0.0127 -0.0176 0 -0.0486 0 0 -0.0102 0.0221 0 -0.1456 -0.1979 0 0 0.2184 -0.067 0.0215 0 0 -0.0417 0.089 0 0 0.0421 0.0254 0.9763(17) 0.900357 0.900357 0.900357 0.900357 0.900357 2 3.1762 2 3.1762 2 3.1762 3 3.1762 4 3.1762
C(15) 4.07(3) 0 0 0 0.026(6) 0.014(5) 0 0 0 0 -0.290(5) 0 0 0 0 0 -0.262(4) 0.066(4) 0 0 0 0 0 -0.139(4) 0 0 0.967(2) 0.904941 0.904941 0.904941 0.904941 0.904941 2 3.1762 2 3.1762 2 3.1762 3 3.1762 4 3.1762
C(16) 3.9242 0 -0.0122 0.0056 0 -0.0174 0 0 -0.036 0.0151 0 -0.155 -0.2259 0 0 0.2576 -0.0333 0.0399 0 0 -0.0456 0.0894 0 0 0.0478 0.0328 0.9720(15) 0.893806 0.893806 0.893806 0.893806 0.893806 2 3.1762 2 3.1762 2 3.1762 3 3.1762 4 3.1762
C(17) 3.8781 0 -0.0127 -0.0176 0 -0.0486 0 0 -0.0102 0.0221 0 -0.1456 -0.1979 0 0 0.2184 -0.067 0.0215 0 0 -0.0417 0.089 0 0 0.0421 0.0254 0.9763(17) 0.900357 0.900357 0.900357 0.900357 0.900357 2 3.1762 2 3.1762 2 3.1762 3 3.1762 4 3.1762
C(18) 3.9242 0 -0.0122 0.0056 0 -0.0174 0 0 -0.036 0.0151 0 -0.155 -0.2259 0 0 0.2576 -0.0333 0.0399 0 0 -0.0456 0.0894 0 0 0.0478 0.0328 0.9720(15) 0.893806 0.893806 0.893806 0.893806 0.893806 2 3.1762 2 3.1762 2 3.1762 3 3.1762 4 3.1762
C(19) 3.8781 0 -0.0127 -0.0176 0 -0.0486 0 0 -0.0102 0.0221 0 -0.1456 -0.1979 0 0 0.2184 -0.067 0.0215 0 0 -0.0417 0.089 0 0 0.0421 0.0254 0.9763(17) 0.900357 0.900357 0.900357 0.900357 0.900357 2 3.1762 2 3.1762 2 3.1762 3 3.1762 4 3.1762
C(20) 3.9242 0 -0.0122 0.0056 0 -0.0174 0 0 -0.036 0.0151 0 -0.155 -0.2259 0 0 0.2576 -0.0333 0.0399 0 0 -0.0456 0.0894 0 0 0.0478 0.0328 0.9720(15) 0.893806 0.893806 0.893806 0.893806 0.893806 2 3.1762 2 3.1762 2 3.1762 3 3.1762 4 3.1762
C(21) 3.8781 0 -0.0127 -0.0176 0 -0.0486 0 0 -0.0102 0.0221 0 -0.1456 -0.1979 0 0 0.2184 -0.067 0.0215 0 0 -0.0417 0.089 0 0 0.0421 0.0254 0.9763(17) 0.900357 0.900357 0.900357 0.900357 0.900357 2 3.1762 2 3.1762 2 3.1762 3 3.1762 4 3.1762
C(22) 4.066 0 0 0 0.0261 0.0136 0 0 0 0 -0.29 0 0 0 0 0 -0.2624 0.0661 0 0 0 0 0 -0.1394 0 0 0.967(2) 0.904941 0.904941 0.904941 0.904941 0.904941 2 3.1762 2 3.1762 2 3.1762 3 3.1762 4 3.1762
LI(1) 0 0 0 0 0 0 0 0 0 0 0 0 0 0 0 0 0 0 0 0 0 0 0 0 0 0 1 1 1 1 1 1 2 1.2792 2 1.2792 2 1.2792 3 1.2792 4 1.2792
LI(2) 0 0 0 0 0 0 0 0 0 0 0 0 0 0 0 0 0 0 0 0 0 0 0 0 0 0 1 1 1 1 1 1 2 1.2792 2 1.2792 2 1.2792 3 1.2792 4 1.2792
H(2A) 1.088(8) 0 0 0 0.147(4) 0.0334(16) 0 0 0 0 0 0 0 0 0 0 0 0 0 0 0 0 0 0 0 0 1.1 1.18 1.18 1.18 1.18 1.18 0 2 1 2 2 2 3 2 4 2
H(2B) 1.0877 0 0 0 0.147 0.0334 0 0 0 0 0 0 0 0 0 0 0 0 0 0 0 0 0 0 0 0 1.1 1.18 1.18 1.18 1.18 1.18 0 2 1 2 2 2 3 2 4 2
H(2C) 1.0877 0 0 0 0.147 0.0334 0 0 0 0 0 0 0 0 0 0 0 0 0 0 0 0 0 0 0 0 1.1 1.18 1.18 1.18 1.18 1.18 0 2 1 2 2 2 3 2 4 2
H(3A) 1.0877 0 0 0 0.147 0.0334 0 0 0 0 0 0 0 0 0 0 0 0 0 0 0 0 0 0 0 0 1.1 1.18 1.18 1.18 1.18 1.18 0 2 1 2 2 2 3 2 4 2
H(3B) 1.0877 0 0 0 0.147 0.0334 0 0 0 0 0 0 0 0 0 0 0 0 0 0 0 0 0 0 0 0 1.1 1.18 1.18 1.18 1.18 1.18 0 2 1 2 2 2 3 2 4 2
H(3C) 1.0877 0 0 0 0.147 0.0334 0 0 0 0 0 0 0 0 0 0 0 0 0 0 0 0 0 0 0 0 1.1 1.18 1.18 1.18 1.18 1.18 0 2 1 2 2 2 3 2 4 2
H(4A) 1.0877 0 0 0 0.147 0.0334 0 0 0 0 0 0 0 0 0 0 0 0 0 0 0 0 0 0 0 0 1.1 1.18 1.18 1.18 1.18 1.18 0 2 1 2 2 2 3 2 4 2
H(4B) 1.0877 0 0 0 0.147 0.0334 0 0 0 0 0 0 0 0 0 0 0 0 0 0 0 0 0 0 0 0 1.1 1.18 1.18 1.18 1.18 1.18 0 2 1 2 2 2 3 2 4 2
H(4C) 1.0877 0 0 0 0.147 0.0334 0 0 0 0 0 0 0 0 0 0 0 0 0 0 0 0 0 0 0 0 1.1 1.18 1.18 1.18 1.18 1.18 0 2 1 2 2 2 3 2 4 2
H(6A) 1.0877 0 0 0 0.147 0.0334 0 0 0 0 0 0 0 0 0 0 0 0 0 0 0 0 0 0 0 0 1.1 1.18 1.18 1.18 1.18 1.18 0 2 1 2 2 2 3 2 4 2
H(6B) 1.0877 0 0 0 0.147 0.0334 0 0 0 0 0 0 0 0 0 0 0 0 0 0 0 0 0 0 0 0 1.1 1.18 1.18 1.18 1.18 1.18 0 2 1 2 2 2 3 2 4 2
H(6C) 1.0877 0 0 0 0.147 0.0334 0 0 0 0 0 0 0 0 0 0 0 0 0 0 0 0 0 0 0 0 1.1 1.18 1.18 1.18 1.18 1.18 0 2 1 2 2 2 3 2 4 2
H(7A) 1.0877 0 0 0 0.147 0.0334 0 0 0 0 0 0 0 0 0 0 0 0 0 0 0 0 0 0 0 0 1.1 1.18 1.18 1.18 1.18 1.18 0 2 1 2 2 2 3 2 4 2
H(7B) 1.0877 0 0 0 0.147 0.0334 0 0 0 0 0 0 0 0 0 0 0 0 0 0 0 0 0 0 0 0 1.1 1.18 1.18 1.18 1.18 1.18 0 2 1 2 2 2 3 2 4 2
H(7C) 1.0877 0 0 0 0.147 0.0334 0 0 0 0 0 0 0 0 0 0 0 0 0 0 0 0 0 0 0 0 1.1 1.18 1.18 1.18 1.18 1.18 0 2 1 2 2 2 3 2 4 2
H(8A) 1.0877 0 0 0 0.147 0.0334 0 0 0 0 0 0 0 0 0 0 0 0 0 0 0 0 0 0 0 0 1.1 1.18 1.18 1.18 1.18 1.18 0 2 1 2 2 2 3 2 4 2
H(8B) 1.0877 0 0 0 0.147 0.0334 0 0 0 0 0 0 0 0 0 0 0 0 0 0 0 0 0 0 0 0 1.1 1.18 1.18 1.18 1.18 1.18 0 2 1 2 2 2 3 2 4 2
H(8C) 1.0877 0 0 0 0.147 0.0334 0 0 0 0 0 0 0 0 0 0 0 0 0 0 0 0 0 0 0 0 1.1 1.18 1.18 1.18 1.18 1.18 0 2 1 2 2 2 3 2 4 2
H(9A) 1.024(8) 0 0 0 0.203(4) 0.067(2) 0 0 0 0 0 0 0 0 0 0 0 0 0 0 0 0 0 0 0 0 1.1 1.18 1.18 1.18 1.18 1.18 0 2 1 2 2 2 3 2 4 2
H(9B) 1.0242 0 0 0 0.2034 0.067 0 0 0 0 0 0 0 0 0 0 0 0 0 0 0 0 0 0 0 0 1.1 1.18 1.18 1.18 1.18 1.18 0 2 1 2 2 2 3 2 4 2
H(10A) 1.046(9) 0 0 0 0.194(4) 0.066(2) 0 0 0 0 0 0 0 0 0 0 0 0 0 0 0 0 0 0 0 0 1.1 1.18 1.18 1.18 1.18 1.18 0 2 1 2 2 2 3 2 4 2
H(10B) 1.046 0 0 0 0.1943 0.0663 0 0 0 0 0 0 0 0 0 0 0 0 0 0 0 0 0 0 0 0 1.1 1.18 1.18 1.18 1.18 1.18 0 2 1 2 2 2 3 2 4 2
H(11A) 1.0242 0 0 0 0.2034 0.067 0 0 0 0 0 0 0 0 0 0 0 0 0 0 0 0 0 0 0 0 1.1 1.18 1.18 1.18 1.18 1.18 0 2 1 2 2 2 3 2 4 2
H(11B) 1.0242 0 0 0 0.2034 0.067 0 0 0 0 0 0 0 0 0 0 0 0 0 0 0 0 0 0 0 0 1.1 1.18 1.18 1.18 1.18 1.18 0 2 1 2 2 2 3 2 4 2
H(12A) 1.046 0 0 0 0.1943 0.0663 0 0 0 0 0 0 0 0 0 0 0 0 0 0 0 0 0 0 0 0 1.1 1.18 1.18 1.18 1.18 1.18 0 2 1 2 2 2 3 2 4 2
H(12B) 1.046 0 0 0 0.1943 0.0663 0 0 0 0 0 0 0 0 0 0 0 0 0 0 0 0 0 0 0 0 1.1 1.18 1.18 1.18 1.18 1.18 0 2 1 2 2 2 3 2 4 2
H(13A) 1.0242 0 0 0 0.2034 0.067 0 0 0 0 0 0 0 0 0 0 0 0 0 0 0 0 0 0 0 0 1.1 1.18 1.18 1.18 1.18 1.18 0 2 1 2 2 2 3 2 4 2
H(13B) 1.0242 0 0 0 0.2034 0.067 0 0 0 0 0 0 0 0 0 0 0 0 0 0 0 0 0 0 0 0 1.1 1.18 1.18 1.18 1.18 1.18 0 2 1 2 2 2 3 2 4 2
H(14A) 1.046 0 0 0 0.1943 0.0663 0 0 0 0 0 0 0 0 0 0 0 0 0 0 0 0 0 0 0 0 1.1 1.18 1.18 1.18 1.18 1.18 0 2 1 2 2 2 3 2 4 2
H(14B) 1.046 0 0 0 0.1943 0.0663 0 0 0 0 0 0 0 0 0 0 0 0 0 0 0 0 0 0 0 0 1.1 1.18 1.18 1.18 1.18 1.18 0 2 1 2 2 2 3 2 4 2
H(15) 1.012(15) 0 0 0 0.186(8) 0.050(5) 0 0 0 0 0 0 0 0 0 0 0 0 0 0 0 0 0 0 0 0 1.1 1.18 1.18 1.18 1.18 1.18 0 2 1 2 2 2 3 2 4 2
H(16A) 1.0242 0 0 0 0.2034 0.067 0 0 0 0 0 0 0 0 0 0 0 0 0 0 0 0 0 0 0 0 1.1 1.18 1.18 1.18 1.18 1.18 0 2 1 2 2 2 3 2 4 2
H(16B) 1.0242 0 0 0 0.2034 0.067 0 0 0 0 0 0 0 0 0 0 0 0 0 0 0 0 0 0 0 0 1.1 1.18 1.18 1.18 1.18 1.18 0 2 1 2 2 2 3 2 4 2
H(17A) 1.046 0 0 0 0.1943 0.0663 0 0 0 0 0 0 0 0 0 0 0 0 0 0 0 0 0 0 0 0 1.1 1.18 1.18 1.18 1.18 1.18 0 2 1 2 2 2 3 2 4 2
H(17B) 1.046 0 0 0 0.1943 0.0663 0 0 0 0 0 0 0 0 0 0 0 0 0 0 0 0 0 0 0 0 1.1 1.18 1.18 1.18 1.18 1.18 0 2 1 2 2 2 3 2 4 2
H(18A) 1.0242 0 0 0 0.2034 0.067 0 0 0 0 0 0 0 0 0 0 0 0 0 0 0 0 0 0 0 0 1.1 1.18 1.18 1.18 1.18 1.18 0 2 1 2 2 2 3 2 4 2
H(18B) 1.0242 0 0 0 0.2034 0.067 0 0 0 0 0 0 0 0 0 0 0 0 0 0 0 0 0 0 0 0 1.1 1.18 1.18 1.18 1.18 1.18 0 2 1 2 2 2 3 2 4 2
H(19A) 1.046 0 0 0 0.1943 0.0663 0 0 0 0 0 0 0 0 0 0 0 0 0 0 0 0 0 0 0 0 1.1 1.18 1.18 1.18 1.18 1.18 0 2 1 2 2 2 3 2 4 2
H(19B) 1.046 0 0 0 0.1943 0.0663 0 0 0 0 0 0 0 0 0 0 0 0 0 0 0 0 0 0 0 0 1.1 1.18 1.18 1.18 1.18 1.18 0 2 1 2 2 2 3 2 4 2
H(20A) 1.0242 0 0 0 0.2034 0.067 0 0 0 0 0 0 0 0 0 0 0 0 0 0 0 0 0 0 0 0 1.1 1.18 1.18 1.18 1.18 1.18 0 2 1 2 2 2 3 2 4 2
H(20B) 1.0242 0 0 0 0.2034 0.067 0 0 0 0 0 0 0 0 0 0 0 0 0 0 0 0 0 0 0 0 1.1 1.18 1.18 1.18 1.18 1.18 0 2 1 2 2 2 3 2 4 2
H(21A) 1.046 0 0 0 0.1943 0.0663 0 0 0 0 0 0 0 0 0 0 0 0 0 0 0 0 0 0 0 0 1.1 1.18 1.18 1.18 1.18 1.18 0 2 1 2 2 2 3 2 4 2
H(21B) 1.046 0 0 0 0.1943 0.0663 0 0 0 0 0 0 0 0 0 0 0 0 0 0 0 0 0 0 0 0 1.1 1.18 1.18 1.18 1.18 1.18 0 2 1 2 2 2 3 2 4 2
H(22) 1.0118 0 0 0 0.1861 0.0503 0 0 0 0 0 0 0 0 0 0 0 0 0 0 0 0 0 0 0 0 1.1 1.18 1.18 1.18 1.18 1.18 0 2 1 2 2 2 3 2 4 2

loop_
_atom_site_aniso_label
_atom_site_aniso_U_11
_atom_site_aniso_U_22
_atom_site_aniso_U_33
_atom_site_aniso_U_23
_atom_site_aniso_U_13
_atom_site_aniso_U_12
N(1) 0.01704(3) 0.01619(3) 0.01434(3) 0.00777(3) 0.00028(2) 0.00311(2)
N(2) 0.01437(3) 0.01501(3) 0.01097(3) 0.00559(2) 0.00145(2) -0.00005(2)
C(1) 0.01734(4) 0.01357(4) 0.01251(3) 0.00449(3) 0.00045(3) 0.00034(3)
C(2) 0.03016(5) 0.02040(4) 0.01526(4) 0.00394(3) 0.00631(3) 0.00118(4)
C(3) 0.01790(4) 0.01968(4) 0.01944(4) 0.00795(3) -0.00127(3) -0.00203(3)
C(4) 0.02575(5) 0.01922(4) 0.02456(5) 0.01174(4) 0.00033(4) 0.00352(4)
C(5) 0.01225(3) 0.01716(4) 0.01461(3) 0.00757(3) 0.00124(3) 0.00145(3)
C(6) 0.01944(4) 0.02423(5) 0.02706(5) 0.01512(4) 0.00167(4) 0.00580(3)
C(7) 0.01803(4) 0.01915(4) 0.01899(4) 0.00726(3) -0.00052(3) -0.00343(3)
C(8) 0.01918(4) 0.03408(6) 0.01947(4) 0.01354(4) 0.00677(3) 0.00543(4)
C(9) 0.03000(5) 0.03114(5) 0.02028(4) 0.01472(4) 0.01085(4) 0.01557(4)
C(10) 0.04397(15) 0.04197(14) 0.02497(11) 0.02469(11) 0.01559(11) 0.02195(12)
C(11) 0.02262(4) 0.01762(4) 0.01832(4) 0.00789(3) -0.00591(3) 0.00046(3)
C(12) 0.01825(4) 0.01502(4) 0.02495(4) 0.00749(3) -0.00483(3) -0.00007(3)
C(13) 0.01780(4) 0.01998(4) 0.02569(5) 0.01207(4) -0.00128(3) -0.00044(3)
C(14) 0.01624(4) 0.01643(4) 0.02887(5) 0.00654(4) -0.00515(3) 0.00120(3)
C(15) 0.02020(4) 0.01924(4) 0.01817(4) 0.01026(3) -0.00009(3) 0.00514(3)
C(16) 0.01332(4) 0.03323(5) 0.01289(4) 0.00776(3) 0.00135(3) 0.00174(3)
C(17) 0.01690(4) 0.03634(6) 0.01127(4) 0.00526(3) 0.00055(3) 0.00248(4)
C(18) 0.02043(4) 0.01342(4) 0.01565(4) 0.00453(3) 0.00309(3) -0.00264(3)
C(19) 0.02089(4) 0.02002(4) 0.01781(4) 0.00513(3) 0.00593(3) -0.00636(3)
C(20) 0.02627(5) 0.01662(4) 0.01670(4) 0.00999(3) 0.00622(3) 0.00304(3)
C(21) 0.03673(6) 0.01780(4) 0.02447(5) 0.01235(4) 0.01513(4) 0.00981(4)
C(22) 0.01600(4) 0.01489(3) 0.01322(3) 0.00539(3) 0.00359(3) 0.00047(3)
LI(1) 0.01943(8) 0.01818(7) 0.01770(7) 0.00947(6) -0.00043(6) 0.00149(6)
LI(2) 0.01788(7) 0.01968(7) 0.01338(6) 0.00618(6) 0.00207(5) -0.00011(6)
H(2A) 0.0553(13) 0.0450(14) 0.0362(11) 0.0112(10) 0.0100(9) -0.0004(10)
H(2B) 0.0472(15) 0.0498(12) 0.0396(11) 0.0116(9) 0.0151(9) 0.0045(10)
H(2C) 0.0607(13) 0.0454(12) 0.0286(10) 0.0123(9) 0.0122(9) 0.0068(10)
H(3A) 0.0326(10) 0.0432(12) 0.0458(11) 0.0225(9) -0.0039(8) -0.0030(8)
H(3B) 0.0323(11) 0.0456(12) 0.0436(13) 0.0180(9) 0.0030(9) -0.0028(8)
H(3C) 0.0375(11) 0.0422(14) 0.0443(11) 0.0174(10) -0.0006(9) -0.0014(9)
H(4A) 0.0582(14) 0.0395(14) 0.0490(12) 0.0237(11) -0.0024(10) 0.0043(10)
H(4B) 0.0506(12) 0.0448(11) 0.0444(14) 0.0259(10) 0.0025(9) 0.0057(9)
H(4C) 0.0479(15) 0.0470(12) 0.0582(12) 0.0333(10) 0.0051(10) 0.0127(10)
H(6A) 0.0456(12) 0.0380(13) 0.0546(13) 0.0219(11) 0.0007(9) 0.0095(9)
H(6B) 0.0432(12) 0.0482(11) 0.0513(13) 0.0297(10) 0.0098(9) 0.0137(9)
H(6C) 0.0518(16) 0.0507(12) 0.0506(12) 0.0310(10) 0.0036(10) 0.0106(10)
H(7A) 0.0457(15) 0.0410(11) 0.0399(11) 0.0146(9) -0.0007(9) 0.0012(9)
H(7B) 0.0502(12) 0.0366(10) 0.0330(12) 0.0068(8) 0.0022(9) -0.0112(8)
H(7C) 0.0391(12) 0.0325(11) 0.0438(11) 0.0132(8) -0.0037(8) -0.0040(8)
H(8A) 0.0492(13) 0.0615(15) 0.0345(12) 0.0141(12) 0.0133(9) 0.0045(10)
H(8B) 0.0463(15) 0.0670(14) 0.0402(11) 0.0298(10) 0.0108(9) 0.0101(10)
H(8C) 0.0370(11) 0.0664(14) 0.0404(11) 0.0304(10) 0.0147(8) 0.0100(9)
H(9A) 0.0829(17) 0.0537(16) 0.0322(12) 0.0209(12) 0.0105(11) 0.0201(12)
H(9B) 0.0490(18) 0.0849(16) 0.0660(14) 0.0546(13) 0.0242(11) 0.0263(12)
H(10A) 0.0767(19) 0.0725(17) 0.0987(19) 0.0589(15) 0.0517(15) 0.0315(14)
H(10B) 0.094(2) 0.0925(18) 0.0389(16) 0.0269(13) 0.0171(13) 0.0593(15)
H(11A) 0.0437(17) 0.0312(11) 0.0624(13) 0.0190(9) -0.0087(10) 0.0043(9)
H(11B) 0.0767(16) 0.0279(10) 0.0356(13) 0.0092(9) -0.0007(10) 0.0053(9)
H(12A) 0.0397(13) 0.0507(13) 0.0379(13) 0.0103(10) -0.0088(10) 0.0066(10)
H(12B) 0.0335(13) 0.0548(14) 0.0792(15) 0.0428(12) -0.0151(10) -0.0056(11)
H(13A) 0.0350(12) 0.0692(15) 0.0579(16) 0.0368(12) 0.0059(10) 0.0077(10)
H(13B) 0.0389(12) 0.0406(15) 0.0671(15) 0.0258(13) -0.0125(10) 0.0036(9)
H(14A) 0.0656(15) 0.0340(12) 0.0612(17) 0.0170(11) -0.0215(12) 0.0012(10)
H(14B) 0.0438(13) 0.0325(12) 0.0737(16) 0.0188(11) 0.0137(12) -0.0014(9)
H(15) 0.0385(13) 0.0383(16) 0.0338(12) 0.0187(9) -0.0009(8) 0.0027(10)
H(16A) 0.0370(13) 0.0662(15) 0.0261(10) 0.0123(9) -0.0014(8) -0.0152(11)
H(16B) 0.0449(12) 0.0648(16) 0.0223(9) 0.0196(9) 0.0045(8) 0.0144(11)
H(17A) 0.0439(12) 0.0793(16) 0.0390(11) 0.0295(11) 0.0178(9) 0.0281(11)
H(17B) 0.0352(12) 0.0663(17) 0.0439(13) -0.0040(12) 0.0072(10) -0.0086(11)
H(18A) 0.0471(12) 0.0399(13) 0.0386(11) 0.0217(9) 0.0127(9) 0.0008(9)
H(18B) 0.0348(12) 0.0384(11) 0.0322(12) 0.0121(9) 0.0086(10) -0.0027(8)
H(19A) 0.0433(16) 0.0488(12) 0.0377(11) 0.0042(9) 0.0063(10) -0.0039(10)
H(19B) 0.0784(16) 0.0317(11) 0.0374(12) 0.0090(9) 0.0162(10) -0.0082(10)
H(20A) 0.0433(14) 0.0393(11) 0.0405(12) 0.0204(9) 0.0074(10) 0.0117(9)
H(20B) 0.0586(14) 0.0277(11) 0.0351(10) 0.0121(8) 0.0139(9) 0.0044(10)
H(21A) 0.0893(18) 0.0338(14) 0.0488(13) 0.0159(11) 0.0379(12) 0.0055(12)
H(21B) 0.0631(18) 0.0784(16) 0.0536(13) 0.0451(12) 0.0288(11) 0.0362(13)
H(22) 0.0294(12) 0.0291(12) 0.0327(18) 0.0165(11) 0.0030(10) 0.0010(8)

loop_
_atom_site_label
_atom_site_fract_x
_atom_site_fract_y
_atom_site_fract_z
_atom_site_U_iso_or_equiv
_atom_site_occupancy
_atom_site_symmetry_multiplicity
N(1) 0.288692(9) 0.801539(8) 0.151974(6) 0.015 1 2
N(2) 0.276793(9) 0.697390(7) 0.507531(7) 0.013 1 2
C(1) 0.247340(11) 0.496353(9) 0.192838(7) 0.015 1 2
C(2) 0.29948(3) 0.45186(2) 0.07547(2) 0.023 1 2
C(3) 0.06430(3) 0.483814(19) 0.178961(19) 0.019 1 2
C(4) 0.30624(3) 0.40004(2) 0.23720(2) 0.023 1 2
C(5) 0.596128(11) 0.715761(9) 0.335779(7) 0.014 1 2
C(6) 0.67619(3) 0.62095(2) 0.37402(2) 0.022 1 2
C(7) 0.64373(2) 0.84748(2) 0.42838(2) 0.019 1 2
C(8) 0.67592(3) 0.70720(2) 0.23405(2) 0.023 1 2
C(9) 0.33504(3) 0.79923(2) 0.046249(19) 0.025 1 2
C(10) 0.25654(4) 0.90212(3) 0.01716(2) 0.032 1 2
C(11) 0.33542(3) 0.92880(2) 0.242844(18) 0.02 1 2
C(12) 0.25242(3) 1.03419(2) 0.21969(2) 0.02 1 2
C(13) 0.11186(3) 0.77915(2) 0.139285(17) 0.021 1 2
C(14) 0.02382(3) 0.87796(2) 0.109214(18) 0.022 1 2
C(15) 0.148549(12) 0.973874(10) 0.106316(7) 0.019 1 2
C(16) 0.39631(3) 0.73273(2) 0.607879(18) 0.02 1 2
C(17) 0.31877(3) 0.79361(2) 0.71746(2) 0.023 1 2
C(18) 0.14503(2) 0.61572(2) 0.515076(17) 0.017 1 2
C(19) 0.05503(3) 0.68678(2) 0.617358(19) 0.02 1 2
C(20) 0.209029(13) 0.814060(10) 0.507368(9) 0.019 1 2
C(21) 0.14215(3) 0.89275(2) 0.61859(2) 0.024 1 2
C(22) 0.144658(11) 0.815414(9) 0.688218(8) 0.015 1 2
LI(1) 0.38597(2) 0.667835(15) 0.203663(13) 0.018 1 2
LI(2) 0.37597(2) 0.623824(15) 0.357288(13) 0.017 1 2
H(2A) 0.253465 0.356133 0.021837 0.047 1 2
H(2B) 0.428074 0.452718 0.076695 0.047 1 2
H(2C) 0.256171 0.508684 0.032927 0.045 1 2
H(3A) 0.010879 0.537997 0.136742 0.04 1 2
H(3B) 0.016438 0.514565 0.257873 0.041 1 2
H(3C) 0.017959 0.386955 0.130608 0.042 1 2
H(4A) 0.253699 0.305671 0.185391 0.048 1 2
H(4B) 0.276487 0.420739 0.320067 0.044 1 2
H(4C) 0.434394 0.393596 0.240119 0.047 1 2
H(6A) 0.662211 0.525602 0.309342 0.046 1 2
H(6B) 0.630932 0.619917 0.447004 0.044 1 2
H(6C) 0.80347 0.644536 0.397559 0.048 1 2
H(7A) 0.772058 0.867764 0.444778 0.043 1 2
H(7B) 0.604655 0.85985 0.507139 0.043 1 2
H(7C) 0.595098 0.921362 0.408005 0.04 1 2
H(8A) 0.656396 0.614826 0.165064 0.05 1 2
H(8B) 0.804226 0.726403 0.253957 0.048 1 2
H(8C) 0.634384 0.774667 0.202645 0.044 1 2
H(9A) 0.29628 0.705042 -0.019152 0.055 1 2
H(9B) 0.465844 0.812976 0.055944 0.057 1 2
H(10A) 0.34992 0.968576 0.016494 0.071 1 2
H(10B) 0.183834 0.857372 -0.064584 0.074 1 2
H(11A) 0.465766 0.94301 0.248962 0.047 1 2
H(11B) 0.304962 0.926924 0.320532 0.049 1 2
H(12A) 0.177109 1.082982 0.285261 0.047 1 2
H(12B) 0.34173 1.102644 0.217661 0.053 1 2
H(13A) 0.082342 0.783294 0.21924 0.051 1 2
H(13B) 0.081186 0.683625 0.073762 0.049 1 2
H(14A) -0.046808 0.830125 0.026935 0.057 1 2
H(14B) -0.054381 0.926641 0.172821 0.051 1 2
H(15) 0.091324 1.047842 0.087053 0.036 1 2
H(16A) 0.48833 0.798015 0.603855 0.046 1 2
H(16B) 0.451438 0.64613 0.601656 0.043 1 2
H(17A) 0.319022 0.729484 0.758829 0.051 1 2
H(17B) 0.384212 0.883735 0.773147 0.058 1 2
H(18A) 0.19967 0.534014 0.521164 0.04 1 2
H(18B) 0.063471 0.584397 0.437154 0.036 1 2
H(19A) -0.066215 0.702355 0.588974 0.048 1 2
H(19B) 0.04898 0.633562 0.66841 0.05 1 2
H(20A) 0.112987 0.783566 0.437288 0.04 1 2
H(20B) 0.30329 0.86938 0.492571 0.04 1 2
H(21A) 0.217351 0.980617 0.665744 0.055 1 2
H(21B) 0.019309 0.914949 0.601172 0.057 1 2
H(22) 0.088605 0.865256 0.76495 0.029 1 2

loop_
_geom_angle_atom_site_label_1
_geom_angle_atom_site_label_2
_geom_angle_atom_site_label_3
_geom_angle
_geom_angle_site_symmetry_1
_geom_angle_site_symmetry_2
_geom_angle_site_symmetry_3
_geom_angle_publ_flag
C(9) N(1) C(11) 108.587(14) 1_555 1_555 1_555 yes
C(9) N(1) C(13) 108.543(14) 1_555 1_555 1_555 yes
C(9) N(1) LI(1) 116.624(11) 1_555 1_555 1_555 yes
C(11) N(1) C(13) 108.509(13) 1_555 1_555 1_555 yes
C(11) N(1) LI(1) 107.835(10) 1_555 1_555 1_555 yes
C(13) N(1) LI(1) 106.499(11) 1_555 1_555 1_555 yes
C(16) N(2) C(18) 108.355(13) 1_555 1_555 1_555 yes
C(16) N(2) C(20) 108.804(11) 1_555 1_555 1_555 yes
C(16) N(2) LI(2) 113.715(11) 1_555 1_555 1_555 yes
C(18) N(2) C(20) 108.351(10) 1_555 1_555 1_555 yes
C(18) N(2) LI(2) 114.824(10) 1_555 1_555 1_555 yes
C(20) N(2) LI(2) 102.411(7) 1_555 1_555 1_555 yes
C(2) C(1) C(3) 107.439(13) 1_555 1_555 1_555 yes
C(2) C(1) C(4) 105.810(16) 1_555 1_555 1_555 yes
C(2) C(1) LI(1) 77.413(10) 1_555 1_555 1_555 yes
C(2) C(1) LI(2) 130.005(11) 1_555 1_555 1_555 yes
C(3) C(1) C(4) 107.025(13) 1_555 1_555 1_555 yes
C(3) C(1) LI(1) 122.558(10) 1_555 1_555 1_555 yes
C(3) C(1) LI(2) 118.621(11) 1_555 1_555 1_555 yes
C(4) C(1) LI(1) 127.116(11) 1_555 1_555 1_555 yes
C(4) C(1) LI(2) 79.260(10) 1_555 1_555 1_555 yes
LI(1) C(1) LI(2) 62.447(6) 1_555 1_555 1_555 yes
C(6) C(5) C(7) 106.997(13) 1_555 1_555 1_555 yes
C(6) C(5) C(8) 105.807(13) 1_555 1_555 1_555 yes
C(6) C(5) LI(1) 124.850(11) 1_555 1_555 1_555 yes
C(6) C(5) LI(2) 81.782(10) 1_555 1_555 1_555 yes
C(7) C(5) C(8) 106.827(13) 1_555 1_555 1_555 yes
C(7) C(5) LI(1) 124.882(10) 1_555 1_555 1_555 yes
C(7) C(5) LI(2) 113.999(11) 1_555 1_555 1_555 yes
C(8) C(5) LI(1) 77.867(11) 1_555 1_555 1_555 yes
C(8) C(5) LI(2) 134.150(12) 1_555 1_555 1_555 yes
LI(1) C(5) LI(2) 62.246(6) 1_555 1_555 1_555 yes
N(1) C(9) C(10) 111.843(19) 1_555 1_555 1_555 yes
C(9) C(10) C(15) 109.017(18) 1_555 1_555 1_555 yes
N(1) C(11) C(12) 112.146(17) 1_555 1_555 1_555 yes
C(11) C(12) C(15) 108.696(18) 1_555 1_555 1_555 yes
N(1) C(13) C(14) 112.070(18) 1_555 1_555 1_555 yes
C(10) C(15) C(12) 108.259(16) 1_555 1_555 1_555 yes
C(10) C(15) C(14) 108.037(16) 1_555 1_555 1_555 yes
N(2) C(16) C(17) 111.895(17) 1_555 1_555 1_555 yes
C(17) C(16) C(18) 89.102(14) 1_555 1_555 1_555 yes
C(16) C(17) C(22) 108.575(17) 1_555 1_555 1_555 yes
N(2) C(18) C(19) 111.829(17) 1_555 1_555 1_555 yes
C(16) C(18) C(19) 93.235(13) 1_555 1_555 1_555 yes
C(18) C(19) C(22) 108.596(17) 1_555 1_555 1_555 yes
N(2) C(20) C(21) 111.607(12) 1_555 1_555 1_555 yes
C(17) C(22) C(19) 108.191(14) 1_555 1_555 1_555 yes
C(17) C(22) C(21) 108.538(15) 1_555 1_555 1_555 yes
C(19) C(22) C(21) 108.758(14) 1_555 1_555 1_555 yes
N(1) LI(1) C(1) 124.122(8) 1_555 1_555 1_555 yes
N(1) LI(1) C(5) 122.535(8) 1_555 1_555 1_555 yes
N(1) LI(1) LI(2) 135.173(9) 1_555 1_555 1_555 yes
C(1) LI(1) C(5) 108.860(7) 1_555 1_555 1_555 yes
C(1) LI(1) LI(2) 58.177(6) 1_555 1_555 1_555 yes
C(5) LI(1) LI(2) 58.574(6) 1_555 1_555 1_555 yes
N(2) LI(2) C(1) 125.510(8) 1_555 1_555 1_555 yes
N(2) LI(2) C(5) 121.176(8) 1_555 1_555 1_555 yes
N(2) LI(2) LI(1) 137.901(9) 1_555 1_555 1_555 yes
C(1) LI(2) C(5) 110.409(7) 1_555 1_555 1_555 yes
C(1) LI(2) LI(1) 59.376(6) 1_555 1_555 1_555 yes
C(5) LI(2) LI(1) 59.180(6) 1_555 1_555 1_555 yes

loop_
_geom_bond_atom_site_label_1
_geom_bond_atom_site_label_2
_geom_bond_distance
_geom_bond_site_symmetry_1
_geom_bond_site_symmetry_2
_geom_bond_publ_flag
N(1) C(9) 1.4784(2) 1_555 1_555 yes
N(1) C(11) 1.4789(2) 1_555 1_555 yes
N(1) C(13) 1.4806(2) 1_555 1_555 yes
N(1) LI(1) 2.08936(18) 1_555 1_555 yes
N(2) C(16) 1.4784(2) 1_555 1_555 yes
N(2) C(18) 1.4802(2) 1_555 1_555 yes
N(2) C(20) 1.48208(12) 1_555 1_555 yes
N(2) LI(2) 2.08061(18) 1_555 1_555 yes
C(1) C(2) 1.5326(3) 1_555 1_555 yes
C(1) C(3) 1.5240(3) 1_555 1_555 yes
C(1) C(4) 1.5324(3) 1_555 1_555 yes
C(1) LI(1) 2.23128(19) 1_555 1_555 yes
C(1) LI(2) 2.20317(18) 1_555 1_555 yes
C(5) C(6) 1.5308(3) 1_555 1_555 yes
C(5) C(7) 1.5227(3) 1_555 1_555 yes
C(5) C(8) 1.5309(3) 1_555 1_555 yes
C(5) LI(1) 2.23085(18) 1_555 1_555 yes
C(5) LI(2) 2.21663(18) 1_555 1_555 yes
C(9) C(10) 1.5406(3) 1_555 1_555 yes
C(10) C(15) 1.5304(3) 1_555 1_555 yes
C(11) C(12) 1.5431(3) 1_555 1_555 yes
C(12) C(15) 1.5251(3) 1_555 1_555 yes
C(13) C(14) 1.5412(3) 1_555 1_555 yes
C(14) C(15) 1.5280(3) 1_555 1_555 yes
C(16) C(17) 1.5444(3) 1_555 1_555 yes
C(17) C(22) 1.5251(3) 1_555 1_555 yes
C(18) C(19) 1.5462(3) 1_555 1_555 yes
C(19) C(22) 1.5239(3) 1_555 1_555 yes
C(20) C(21) 1.5455(3) 1_555 1_555 yes
C(21) C(22) 1.5291(3) 1_555 1_555 yes
LI(1) LI(2) 2.2988(2) 1_555 1_555 yes

loop_
_atom_site_anharm_gc_c_label
_atom_site_anharm_gc_c_111
_atom_site_anharm_gc_c_222
_atom_site_anharm_gc_c_333
_atom_site_anharm_gc_c_112
_atom_site_anharm_gc_c_122
_atom_site_anharm_gc_c_113
_atom_site_anharm_gc_c_133
_atom_site_anharm_gc_c_223
_atom_site_anharm_gc_c_233
_atom_site_anharm_gc_c_123
C(2) 0.00131(6) -0.00004(2) 0.000095(14) 0.00010(2) 0.000080(18) 0.00043(2) 0.000152(13) 0.000069(13) 0.000014(10) -0.000010(11)
C(3) 0.00056(4) 0.00011(2) -0.000023(15) -0.000136(18) 0.000112(15) -0.000075(16) 0.000122(12) 0.000061(13) 0.000061(11) 0.000060(10)
C(4) 0.00070(5) -0.00005(2) -0.000195(18) 0.00009(2) 0.000068(17) -0.00018(2) 0.000180(14) -0.000098(15) -0.000104(14) 0.000093(12)
C(6) -0.00009(5) 0.00007(3) -0.000339(19) 0.00011(2) 0.000085(18) -0.000085(19) 0.000042(14) -0.000069(16) -0.000151(15) 0.000030(13)
C(7) 0.00019(4) -0.00017(2) -0.000181(15) -0.000165(19) 0.000084(15) -0.000069(17) 0.000057(11) -0.000094(13) -0.000130(11) -0.000001(10)
C(8) 0.00005(5) -0.00039(3) 0.000082(16) 0.00000(2) -0.00012(2) 0.000090(19) 0.000011(13) -0.000115(18) -0.000015(14) -0.000030(13)
C(9) 0.00076(6) 0.00056(3) 0.000194(16) 0.00051(3) 0.00057(2) 0.00041(2) 0.000300(15) 0.000413(18) 0.000301(14) 0.000383(15)
C(10) 0.00122(9) 0.00000(4) 0.00023(2) 0.00016(4) 0.00011(3) 0.00051(3) 0.00034(2) 0.00013(2) 0.000181(19) 0.00027(2)
C(11) -0.00072(5) -0.00008(2) -0.000116(14) 0.00003(2) 0.000036(15) 0.000101(18) 0.000098(12) -0.000015(12) -0.000029(11) 0.000022(10)
C(12) 0.00013(4) -0.00008(2) -0.000360(17) -0.000138(19) 0.000016(14) -0.000156(18) 0.000173(13) -0.000061(13) -0.000193(12) 0.000116(10)
C(13) 0.00007(4) 0.00020(2) 0.000135(17) -0.000091(19) -0.000071(15) -0.000174(17) 0.000198(13) 0.000257(14) 0.000237(13) -0.000019(11)
C(14) 0.00038(4) -0.00007(2) -0.000172(19) -0.000077(18) -0.000003(15) -0.000389(17) 0.000510(14) -0.000013(13) -0.000078(13) 0.000112(11)
C(16) 0.00014(4) 0.00160(3) -0.000001(12) 0.000073(19) 0.000026(18) 0.000016(14) 0.000040(10) 0.000134(15) 0.000045(11) 0.000062(10)
C(17) -0.00001(4) 0.00087(3) -0.000015(13) 0.00006(2) -0.00009(2) -0.000001(16) 0.000024(10) -0.000175(16) 0.000085(11) -0.000045(11)
C(18) 0.00097(4) 0.000014(18) 0.000047(13) -0.000055(18) -0.000019(13) 0.000197(16) 0.000131(11) -0.000043(10) 0.000039(9) 0.000086(9)
C(19) 0.00123(5) -0.00008(2) 0.000121(14) -0.00046(2) 0.000188(16) 0.000329(18) 0.000200(12) -0.000034(13) 0.000032(11) -0.000006(10)
C(21) -0.00048(7) -0.00047(2) -0.000237(18) -0.00072(3) -0.000694(18) -0.00027(3) -0.000274(17) -0.000386(14) -0.000306(13) -0.000476(14)

loop_
_atom_site_anharm_gc_d_label
_atom_site_anharm_gc_d_1111
_atom_site_anharm_gc_d_2222
_atom_site_anharm_gc_d_3333
_atom_site_anharm_gc_d_1112
_atom_site_anharm_gc_d_1222
_atom_site_anharm_gc_d_1113
_atom_site_anharm_gc_d_1333
_atom_site_anharm_gc_d_2223
_atom_site_anharm_gc_d_2333
_atom_site_anharm_gc_d_1122
_atom_site_anharm_gc_d_1133
_atom_site_anharm_gc_d_2233
_atom_site_anharm_gc_d_1123
_atom_site_anharm_gc_d_1223
_atom_site_anharm_gc_d_1233
C(10) -0.00011(8) -0.00018(3) 0.000000(10) -0.00026(3) -0.00024(2) -0.00011(3) -0.000072(10) -0.000099(16) -0.000033(10) -0.00024(2) -0.000063(13) -0.000060(11) -0.000124(15) -0.000145(12) -0.000096(10)
